data_4126944
loop_
_publ_author_name
'Liu, Liu Leo'
'Zhou, Jiliang'
'Cao, Levy L.'
'Andrews, Ryan'
'Falconer, Rosalyn L.'
'Russell, Christopher A.'
'Stephan, Douglas W.'

_publ_section_title
;
 A Transient Vinylphosphinidene via a Phosphirene-Phosphinidene
 Rearrangement.
;
_journal_name_full 'Journal of the American Chemical Society'
_journal_paper_doi 10.1021/jacs.7b11791
_journal_year 2017
_chemical_formula_sum 'C41 H37 Cl8 N2 O6 P'
_chemical_formula_weight 968.29
_space_group_crystal_system monoclinic
_space_group_IT_number 14
_space_group_name_Hall '-P 2ybc'
_space_group_name_H-M_alt 'P 1 21/c 1'
_symmetry_space_group_name_Hall '-P 2ybc'
_symmetry_space_group_name_H-M 'P 1 21/c 1'
_atom_sites_solution_hydrogens geom
_audit_creation_method SHELXL-2014/7
_cell_angle_alpha 90
_cell_angle_beta 91.212(3)
_cell_angle_gamma 90
_cell_formula_units_Z 4
_cell_length_a 16.8790(18)
_cell_length_b 9.6041(10)
_cell_length_c 26.349(3)
_cell_measurement_reflns_used 5346
_cell_measurement_temperature 150(2)
_cell_measurement_theta_max 22.70
_cell_measurement_theta_min 2.26
_cell_volume 4270.4(8)
_computing_cell_refinement 'Bruker SAINT'
_computing_data_collection 'Bruker APEX2'
_computing_data_reduction 'Bruker SAINT'
_computing_molecular_graphics 'Ortep 3'
_computing_structure_refinement 'SHELXL-2014/7 (Sheldrick, 2014)'
_computing_structure_solution 'SHELXT-2014/4 (Sheldrick, 2015)'
_diffrn_ambient_temperature 150(2)
_diffrn_measured_fraction_theta_full 0.999
_diffrn_measured_fraction_theta_max 0.999
_diffrn_measurement_device_type 'Bruker APEX-II CCD'
_diffrn_measurement_method '\f and \w scans'
_diffrn_radiation_type MoK\a
_diffrn_radiation_wavelength 0.71073
_diffrn_reflns_av_R_equivalents 0.1048
_diffrn_reflns_av_unetI/netI 0.0792
_diffrn_reflns_Laue_measured_fraction_full 0.999
_diffrn_reflns_Laue_measured_fraction_max 0.999
_diffrn_reflns_limit_h_max 17
_diffrn_reflns_limit_h_min -20
_diffrn_reflns_limit_k_max 11
_diffrn_reflns_limit_k_min -11
_diffrn_reflns_limit_l_max 32
_diffrn_reflns_limit_l_min -32
_diffrn_reflns_number 59518
_diffrn_reflns_point_group_measured_fraction_full 0.999
_diffrn_reflns_point_group_measured_fraction_max 0.999
_diffrn_reflns_theta_full 25.242
_diffrn_reflns_theta_max 26.021
_diffrn_reflns_theta_min 2.440
_exptl_absorpt_coefficient_mu 0.615
_exptl_absorpt_correction_T_max 0.7454
_exptl_absorpt_correction_T_min 0.7064
_exptl_absorpt_correction_type multi-scan
_exptl_absorpt_process_details
;
multi-scan from symmetry-related measurements
Sortav (Blessing 1995)
;
_exptl_crystal_colour yellow
_exptl_crystal_density_diffrn 1.506
_exptl_crystal_description block
_exptl_crystal_F_000 1984
_refine_diff_density_max 0.567
_refine_diff_density_min -0.551
_refine_diff_density_rms 0.084
_refine_ls_extinction_method none
_refine_ls_goodness_of_fit_ref 1.009
_refine_ls_hydrogen_treatment constr
_refine_ls_matrix_type full
_refine_ls_number_parameters 525
_refine_ls_number_reflns 8396
_refine_ls_number_restraints 0
_refine_ls_restrained_S_all 1.009
_refine_ls_R_factor_all 0.1059
_refine_ls_R_factor_gt 0.0513
_refine_ls_shift/su_max 0.001
_refine_ls_shift/su_mean 0.000
_refine_ls_structure_factor_coef Fsqd
_refine_ls_weighting_details 'w=1/[\s^2^(Fo^2^)+(0.0359P)^2^+7.9087P] where P=(Fo^2^+2Fc^2^)/3'
_refine_ls_weighting_scheme calc
_refine_ls_wR_factor_gt 0.1000
_refine_ls_wR_factor_ref 0.1203
_reflns_Friedel_coverage 0.000
_reflns_number_gt 5285
_reflns_number_total 8396
_reflns_threshold_expression 'I > 2\s(I)'
_cod_data_source_file ja7b11791_si_002.cif
_cod_data_source_block 4
_cod_database_code 4126944
_shelx_shelxl_version_number 2014/7
_shelx_space_group_comment
;
The symmetry employed for this shelxl refinement is uniquely defined
by the following loop, which should always be used as a source of
symmetry information in preference to the above space-group names.
They are only intended as comments.
;

loop_
_space_group_symop_operation_xyz
'x, y, z'
'-x, y+1/2, -z+1/2'
'-x, -y, -z'
'x, -y-1/2, z-1/2'

loop_
_atom_site_label
_atom_site_type_symbol
_atom_site_fract_x
_atom_site_fract_y
_atom_site_fract_z
_atom_site_U_iso_or_equiv
_atom_site_adp_type
_atom_site_occupancy
_atom_site_site_symmetry_order
_atom_site_calc_flag
_atom_site_refinement_flags_posn
_atom_site_refinement_flags_adp
P1 P 0.27911(6) 0.36138(10) 0.60748(3) 0.0175(2) Uani 1 1 d . .
N1 N 0.16914(17) 0.1790(3) 0.72442(11) 0.0172(7) Uani 1 1 d . .
N2 N 0.30500(17) 0.1343(3) 0.70463(10) 0.0173(7) Uani 1 1 d . .
O1 O 0.11426(15) 0.0302(3) 0.78119(10) 0.0304(7) Uani 1 1 d . .
O2 O 0.37277(16) -0.0202(3) 0.75429(10) 0.0341(7) Uani 1 1 d . .
O3 O 0.24707(14) 0.4947(3) 0.57438(9) 0.0189(6) Uani 1 1 d . .
O4 O 0.20098(14) 0.2603(3) 0.58440(9) 0.0203(6) Uani 1 1 d . .
O5 O 0.33393(14) 0.2623(3) 0.57159(9) 0.0210(6) Uani 1 1 d . .
O6 O 0.36032(14) 0.4564(3) 0.62606(9) 0.0193(6) Uani 1 1 d . .
Cl1 Cl 0.09177(6) 0.08921(11) 0.51136(4) 0.0331(3) Uani 1 1 d . .
Cl2 Cl 0.01398(7) 0.28298(13) 0.42755(4) 0.0436(3) Uani 1 1 d . .
Cl3 Cl 0.05668(7) 0.59786(12) 0.42391(4) 0.0399(3) Uani 1 1 d . .
Cl4 Cl 0.18292(6) 0.72081(11) 0.50280(4) 0.0323(3) Uani 1 1 d . .
Cl5 Cl 0.51059(6) 0.63657(12) 0.63499(4) 0.0338(3) Uani 1 1 d . .
Cl6 Cl 0.64193(6) 0.53014(13) 0.55847(4) 0.0403(3) Uani 1 1 d . .
Cl7 Cl 0.60569(7) 0.27584(14) 0.48847(4) 0.0447(3) Uani 1 1 d . .
Cl8 Cl 0.43547(7) 0.13267(12) 0.49145(4) 0.0412(3) Uani 1 1 d . .
C1 C 0.2388(2) 0.3479(4) 0.67080(12) 0.0157(8) Uani 1 1 d . .
C2 C 0.2386(2) 0.2258(4) 0.69848(13) 0.0165(8) Uani 1 1 d . .
C3 C 0.1734(2) 0.0877(4) 0.76569(13) 0.0209(8) Uani 1 1 d . .
C4 C 0.2538(2) 0.0652(4) 0.78958(13) 0.0219(9) Uani 1 1 d . .
C5 C 0.3153(2) 0.0526(4) 0.74874(14) 0.0219(9) Uani 1 1 d . .
C6 C 0.2544(2) -0.0669(4) 0.82189(15) 0.0315(10) Uani 1 1 d . .
H6A H 0.3073 -0.0802 0.8372 0.047 Uiso 1 1 calc R U
H6B H 0.2154 -0.0580 0.8487 0.047 Uiso 1 1 calc R U
H6C H 0.2410 -0.1472 0.8004 0.047 Uiso 1 1 calc R U
C7 C 0.2729(2) 0.1940(4) 0.82354(14) 0.0302(10) Uani 1 1 d . .
H7A H 0.3252 0.1824 0.8397 0.045 Uiso 1 1 calc R U
H7B H 0.2726 0.2783 0.8026 0.045 Uiso 1 1 calc R U
H7C H 0.2327 0.2025 0.8497 0.045 Uiso 1 1 calc R U
C8 C 0.0911(2) 0.1733(4) 0.69815(13) 0.0177(8) Uani 1 1 d . .
C9 C 0.0246(2) 0.2371(4) 0.71892(13) 0.0191(8) Uani 1 1 d . .
C10 C -0.0484(2) 0.2189(4) 0.69392(13) 0.0206(8) Uani 1 1 d . .
H10A H -0.0934 0.2658 0.7066 0.025 Uiso 1 1 calc R U
C11 C -0.0578(2) 0.1351(4) 0.65137(13) 0.0205(8) Uani 1 1 d . .
C12 C 0.0088(2) 0.0661(4) 0.63417(14) 0.0206(9) Uani 1 1 d . .
H12A H 0.0034 0.0064 0.6055 0.025 Uiso 1 1 calc R U
C13 C 0.0827(2) 0.0813(4) 0.65737(13) 0.0187(8) Uani 1 1 d . .
C14 C 0.0238(2) 0.3178(4) 0.76808(14) 0.0256(9) Uani 1 1 d . .
H14A H 0.0294 0.4174 0.7609 0.038 Uiso 1 1 calc R U
H14B H 0.0680 0.2871 0.7901 0.038 Uiso 1 1 calc R U
H14C H -0.0263 0.3013 0.7851 0.038 Uiso 1 1 calc R U
C15 C 0.1486(2) -0.0125(4) 0.64115(14) 0.0239(9) Uani 1 1 d . .
H15A H 0.1971 0.0100 0.6606 0.036 Uiso 1 1 calc R U
H15B H 0.1340 -0.1097 0.6473 0.036 Uiso 1 1 calc R U
H15C H 0.1579 0.0009 0.6049 0.036 Uiso 1 1 calc R U
C16 C -0.1385(2) 0.1073(4) 0.62757(15) 0.0287(10) Uani 1 1 d . .
H16A H -0.1329 0.0462 0.5981 0.043 Uiso 1 1 calc R U
H16B H -0.1723 0.0622 0.6525 0.043 Uiso 1 1 calc R U
H16C H -0.1626 0.1955 0.6167 0.043 Uiso 1 1 calc R U
C17 C 0.3807(2) 0.1492(4) 0.67894(13) 0.0182(8) Uani 1 1 d . .
C18 C 0.4377(2) 0.2419(4) 0.69817(13) 0.0210(9) Uani 1 1 d . .
C19 C 0.5153(2) 0.2327(4) 0.68091(14) 0.0239(9) Uani 1 1 d . .
H19A H 0.5536 0.2981 0.6929 0.029 Uiso 1 1 calc R U
C20 C 0.5379(2) 0.1310(4) 0.64690(14) 0.0253(9) Uani 1 1 d . .
C21 C 0.4802(2) 0.0395(4) 0.62854(14) 0.0248(9) Uani 1 1 d . .
H21A H 0.4947 -0.0288 0.6044 0.030 Uiso 1 1 calc R U
C22 C 0.4019(2) 0.0445(4) 0.64437(14) 0.0215(9) Uani 1 1 d . .
C23 C 0.4201(2) 0.3473(4) 0.73899(14) 0.0256(9) Uani 1 1 d . .
H23A H 0.4680 0.4015 0.7469 0.038 Uiso 1 1 calc R U
H23B H 0.3779 0.4099 0.7270 0.038 Uiso 1 1 calc R U
H23C H 0.4030 0.2988 0.7696 0.038 Uiso 1 1 calc R U
C24 C 0.3447(2) -0.0651(4) 0.62551(16) 0.0314(10) Uani 1 1 d . .
H24A H 0.2924 -0.0481 0.6398 0.047 Uiso 1 1 calc R U
H24B H 0.3408 -0.0614 0.5884 0.047 Uiso 1 1 calc R U
H24C H 0.3637 -0.1572 0.6361 0.047 Uiso 1 1 calc R U
C25 C 0.6228(2) 0.1158(5) 0.63106(17) 0.0356(11) Uani 1 1 d . .
H25A H 0.6269 0.0386 0.6069 0.053 Uiso 1 1 calc R U
H25B H 0.6402 0.2021 0.6149 0.053 Uiso 1 1 calc R U
H25C H 0.6565 0.0967 0.6610 0.053 Uiso 1 1 calc R U
C26 C 0.1938(2) 0.4848(4) 0.68757(13) 0.0195(8) Uani 1 1 d . .
C27 C 0.1129(2) 0.5058(4) 0.66112(14) 0.0256(9) Uani 1 1 d . .
H27A H 0.1194 0.5048 0.6242 0.038 Uiso 1 1 calc R U
H27B H 0.0771 0.4305 0.6708 0.038 Uiso 1 1 calc R U
H27C H 0.0906 0.5954 0.6714 0.038 Uiso 1 1 calc R U
C28 C 0.1881(2) 0.4853(4) 0.74557(13) 0.0249(9) Uani 1 1 d . .
H28A H 0.1564 0.5651 0.7562 0.037 Uiso 1 1 calc R U
H28B H 0.2414 0.4920 0.7609 0.037 Uiso 1 1 calc R U
H28C H 0.1629 0.3989 0.7567 0.037 Uiso 1 1 calc R U
C29 C 0.2447(2) 0.6167(4) 0.67761(14) 0.0244(9) Uani 1 1 d . .
H29A H 0.2969 0.6059 0.6942 0.037 Uiso 1 1 calc R U
H29B H 0.2511 0.6285 0.6410 0.037 Uiso 1 1 calc R U
H29C H 0.2182 0.6987 0.6914 0.037 Uiso 1 1 calc R U
C30 C 0.1893(2) 0.4586(4) 0.53867(13) 0.0196(8) Uani 1 1 d . .
C31 C 0.1669(2) 0.3218(4) 0.54315(13) 0.0201(9) Uani 1 1 d . .
C32 C 0.1141(2) 0.2641(4) 0.50863(14) 0.0229(9) Uani 1 1 d . .
C33 C 0.0811(2) 0.3516(4) 0.47123(14) 0.0252(9) Uani 1 1 d . .
C34 C 0.1006(2) 0.4915(4) 0.46908(14) 0.0267(9) Uani 1 1 d . .
C35 C 0.1566(2) 0.5483(4) 0.50347(14) 0.0216(9) Uani 1 1 d . .
C36 C 0.4085(2) 0.3161(4) 0.56521(13) 0.0209(9) Uani 1 1 d . .
C37 C 0.4231(2) 0.4290(4) 0.59613(13) 0.0191(8) Uani 1 1 d . .
C38 C 0.4946(2) 0.4978(4) 0.59516(14) 0.0253(9) Uani 1 1 d . .
C39 C 0.5515(2) 0.4480(5) 0.56138(14) 0.0289(10) Uani 1 1 d . .
C40 C 0.5351(2) 0.3350(5) 0.52980(14) 0.0300(10) Uani 1 1 d . .
C41 C 0.4619(2) 0.2678(4) 0.53066(14) 0.0274(10) Uani 1 1 d . .

loop_
_atom_site_aniso_label
_atom_site_aniso_U_11
_atom_site_aniso_U_22
_atom_site_aniso_U_33
_atom_site_aniso_U_23
_atom_site_aniso_U_13
_atom_site_aniso_U_12
P1 0.0180(5) 0.0165(5) 0.0179(5) -0.0004(4) -0.0024(4) 0.0000(4)
N1 0.0141(16) 0.0187(18) 0.0186(16) 0.0024(13) -0.0013(12) -0.0001(13)
N2 0.0142(16) 0.0192(18) 0.0185(16) -0.0005(13) -0.0018(12) 0.0020(13)
O1 0.0230(15) 0.0343(18) 0.0339(16) 0.0121(13) -0.0015(12) -0.0065(14)
O2 0.0278(16) 0.0382(19) 0.0364(17) 0.0154(14) 0.0022(13) 0.0164(15)
O3 0.0191(14) 0.0174(15) 0.0202(13) 0.0029(11) -0.0040(10) -0.0029(11)
O4 0.0235(15) 0.0177(15) 0.0196(13) 0.0032(11) -0.0045(11) -0.0046(11)
O5 0.0215(14) 0.0187(15) 0.0227(14) -0.0027(11) -0.0012(11) 0.0014(12)
O6 0.0131(13) 0.0233(15) 0.0215(13) -0.0018(11) -0.0002(10) -0.0006(11)
Cl1 0.0425(6) 0.0259(6) 0.0306(5) -0.0010(5) -0.0071(5) -0.0136(5)
Cl2 0.0470(7) 0.0436(7) 0.0391(6) 0.0000(5) -0.0267(5) -0.0108(6)
Cl3 0.0399(7) 0.0400(7) 0.0388(6) 0.0139(5) -0.0207(5) -0.0025(5)
Cl4 0.0333(6) 0.0224(6) 0.0408(6) 0.0096(5) -0.0105(5) -0.0047(5)
Cl5 0.0233(5) 0.0404(7) 0.0377(6) -0.0038(5) -0.0038(4) -0.0090(5)
Cl6 0.0201(5) 0.0673(9) 0.0334(6) 0.0119(6) 0.0020(4) -0.0037(5)
Cl7 0.0355(6) 0.0649(9) 0.0344(6) 0.0058(6) 0.0155(5) 0.0186(6)
Cl8 0.0511(7) 0.0359(7) 0.0370(6) -0.0112(5) 0.0081(5) 0.0119(6)
C1 0.0148(19) 0.016(2) 0.0161(18) -0.0014(16) -0.0020(14) 0.0008(16)
C2 0.0143(19) 0.015(2) 0.0198(19) -0.0038(16) -0.0010(14) -0.0006(16)
C3 0.023(2) 0.020(2) 0.0194(19) -0.0018(17) -0.0007(16) 0.0008(17)
C4 0.020(2) 0.026(2) 0.0201(19) 0.0066(17) -0.0031(15) 0.0022(17)
C5 0.022(2) 0.018(2) 0.025(2) 0.0032(17) -0.0048(16) -0.0019(18)
C6 0.032(2) 0.034(3) 0.028(2) 0.0116(19) -0.0033(18) 0.003(2)
C7 0.028(2) 0.034(3) 0.028(2) -0.0024(19) -0.0085(18) 0.001(2)
C8 0.0164(19) 0.017(2) 0.0199(19) 0.0034(16) -0.0031(15) -0.0018(16)
C9 0.018(2) 0.016(2) 0.023(2) 0.0059(16) 0.0015(15) -0.0023(16)
C10 0.018(2) 0.019(2) 0.026(2) 0.0030(17) 0.0051(16) 0.0009(17)
C11 0.019(2) 0.023(2) 0.0194(19) 0.0073(17) -0.0020(15) -0.0033(17)
C12 0.023(2) 0.018(2) 0.0207(19) 0.0028(16) -0.0030(16) -0.0027(17)
C13 0.019(2) 0.013(2) 0.023(2) 0.0028(16) -0.0004(15) -0.0031(16)
C14 0.021(2) 0.027(2) 0.029(2) -0.0058(18) 0.0048(17) -0.0029(18)
C15 0.022(2) 0.020(2) 0.030(2) -0.0018(18) -0.0036(17) 0.0011(17)
C16 0.019(2) 0.037(3) 0.030(2) -0.002(2) -0.0058(17) -0.0027(19)
C17 0.0142(19) 0.020(2) 0.0203(19) 0.0027(16) -0.0001(15) 0.0038(16)
C18 0.021(2) 0.022(2) 0.0205(19) 0.0003(17) -0.0018(15) 0.0039(17)
C19 0.020(2) 0.022(2) 0.030(2) 0.0007(18) -0.0020(16) 0.0004(18)
C20 0.019(2) 0.029(2) 0.029(2) 0.0053(19) -0.0014(16) 0.0023(18)
C21 0.024(2) 0.025(2) 0.025(2) 0.0001(18) 0.0032(17) 0.0105(19)
C22 0.021(2) 0.020(2) 0.023(2) 0.0033(17) -0.0008(16) 0.0018(17)
C23 0.023(2) 0.024(2) 0.029(2) -0.0054(18) -0.0054(17) -0.0011(18)
C24 0.027(2) 0.024(2) 0.044(3) -0.011(2) 0.0016(19) 0.0036(19)
C25 0.024(2) 0.037(3) 0.047(3) -0.006(2) 0.0036(19) 0.001(2)
C26 0.018(2) 0.018(2) 0.023(2) -0.0008(16) 0.0018(15) 0.0011(16)
C27 0.022(2) 0.023(2) 0.031(2) 0.0042(18) 0.0013(17) 0.0057(18)
C28 0.026(2) 0.021(2) 0.028(2) -0.0051(18) 0.0011(17) 0.0028(18)
C29 0.030(2) 0.014(2) 0.030(2) -0.0032(17) 0.0021(17) 0.0023(18)
C30 0.0171(19) 0.024(2) 0.0179(19) -0.0014(17) -0.0006(15) -0.0022(17)
C31 0.017(2) 0.022(2) 0.021(2) 0.0014(17) -0.0005(16) 0.0000(17)
C32 0.025(2) 0.019(2) 0.024(2) -0.0011(17) -0.0019(16) -0.0022(18)
C33 0.023(2) 0.031(3) 0.022(2) -0.0007(18) -0.0083(16) -0.0040(18)
C34 0.025(2) 0.033(3) 0.022(2) 0.0086(18) -0.0052(16) -0.0023(19)
C35 0.020(2) 0.020(2) 0.024(2) 0.0052(17) -0.0032(16) -0.0009(17)
C36 0.020(2) 0.023(2) 0.020(2) 0.0031(17) -0.0035(15) 0.0031(17)
C37 0.015(2) 0.022(2) 0.0195(19) 0.0040(16) -0.0008(15) 0.0020(16)
C38 0.023(2) 0.031(3) 0.022(2) 0.0011(18) -0.0017(16) 0.0004(19)
C39 0.017(2) 0.043(3) 0.027(2) 0.011(2) -0.0002(17) 0.0031(19)
C40 0.025(2) 0.041(3) 0.024(2) 0.008(2) 0.0063(17) 0.013(2)
C41 0.033(2) 0.028(2) 0.022(2) 0.0010(18) 0.0034(17) 0.0102(19)

loop_
_atom_type_symbol
_atom_type_description
_atom_type_scat_dispersion_real
_atom_type_scat_dispersion_imag
_atom_type_scat_source
C C 0.0033 0.0016 'International Tables Vol C Tables 4.2.6.8 and 6.1.1.4'
H H 0.0000 0.0000 'International Tables Vol C Tables 4.2.6.8 and 6.1.1.4'
O O 0.0106 0.0060 'International Tables Vol C Tables 4.2.6.8 and 6.1.1.4'
P P 0.1023 0.0942 'International Tables Vol C Tables 4.2.6.8 and 6.1.1.4'
Cl Cl 0.1484 0.1585 'International Tables Vol C Tables 4.2.6.8 and 6.1.1.4'
N N 0.0061 0.0033 'International Tables Vol C Tables 4.2.6.8 and 6.1.1.4'

loop_
_geom_angle_atom_site_label_1
_geom_angle_atom_site_label_2
_geom_angle_atom_site_label_3
_geom_angle
O3 P1 O5 109.31(13)
O3 P1 O6 89.38(13)
O5 P1 O6 90.92(13)
O3 P1 O4 90.60(12)
O5 P1 O4 84.68(13)
O6 P1 O4 175.34(13)
O3 P1 C1 114.79(15)
O5 P1 C1 135.51(15)
O6 P1 C1 95.08(14)
O4 P1 C1 89.16(14)
C3 N1 C2 122.4(3)
C3 N1 C8 111.9(3)
C2 N1 C8 121.1(3)
C5 N2 C2 121.2(3)
C5 N2 C17 110.0(3)
C2 N2 C17 125.2(3)
C30 O3 P1 112.8(2)
C31 O4 P1 110.1(2)
C36 O5 P1 112.4(2)
C37 O6 P1 111.1(2)
C2 C1 C26 123.4(3)
C2 C1 P1 123.4(3)
C26 C1 P1 112.7(2)
C1 C2 N2 124.8(3)
C1 C2 N1 121.8(3)
N2 C2 N1 113.4(3)
O1 C3 N1 121.0(3)
O1 C3 C4 122.3(3)
N1 C3 C4 116.6(3)
C3 C4 C5 109.9(3)
C3 C4 C6 110.4(3)
C5 C4 C6 109.4(3)
C3 C4 C7 107.5(3)
C5 C4 C7 109.6(3)
C6 C4 C7 109.9(3)
O2 C5 N2 120.6(3)
O2 C5 C4 121.5(3)
N2 C5 C4 117.9(3)
C4 C6 H6A 109.5
C4 C6 H6B 109.5
H6A C6 H6B 109.5
C4 C6 H6C 109.5
H6A C6 H6C 109.5
H6B C6 H6C 109.5
C4 C7 H7A 109.5
C4 C7 H7B 109.5
H7A C7 H7B 109.5
C4 C7 H7C 109.5
H7A C7 H7C 109.5
H7B C7 H7C 109.5
C13 C8 C9 120.6(3)
C13 C8 N1 117.3(3)
C9 C8 N1 121.0(3)
C10 C9 C8 117.9(3)
C10 C9 C14 116.5(3)
C8 C9 C14 125.5(3)
C11 C10 C9 122.7(3)
C11 C10 H10A 118.7
C9 C10 H10A 118.7
C10 C11 C12 117.4(3)
C10 C11 C16 121.7(3)
C12 C11 C16 120.6(3)
C13 C12 C11 122.2(4)
C13 C12 H12A 118.9
C11 C12 H12A 118.9
C12 C13 C8 118.8(3)
C12 C13 C15 118.5(3)
C8 C13 C15 122.4(3)
C9 C14 H14A 109.5
C9 C14 H14B 109.5
H14A C14 H14B 109.5
C9 C14 H14C 109.5
H14A C14 H14C 109.5
H14B C14 H14C 109.5
C13 C15 H15A 109.5
C13 C15 H15B 109.5
H15A C15 H15B 109.5
C13 C15 H15C 109.5
H15A C15 H15C 109.5
H15B C15 H15C 109.5
C11 C16 H16A 109.5
C11 C16 H16B 109.5
H16A C16 H16B 109.5
C11 C16 H16C 109.5
H16A C16 H16C 109.5
H16B C16 H16C 109.5
C18 C17 C22 120.5(3)
C18 C17 N2 119.6(3)
C22 C17 N2 117.7(3)
C17 C18 C19 118.9(3)
C17 C18 C23 122.8(3)
C19 C18 C23 118.2(3)
C20 C19 C18 121.9(4)
C20 C19 H19A 119.1
C18 C19 H19A 119.1
C19 C20 C21 118.0(3)
C19 C20 C25 121.6(4)
C21 C20 C25 120.3(4)
C20 C21 C22 122.4(4)
C20 C21 H21A 118.8
C22 C21 H21A 118.8
C21 C22 C17 118.2(3)
C21 C22 C24 118.8(3)
C17 C22 C24 122.9(3)
C18 C23 H23A 109.5
C18 C23 H23B 109.5
H23A C23 H23B 109.5
C18 C23 H23C 109.5
H23A C23 H23C 109.5
H23B C23 H23C 109.5
C22 C24 H24A 109.5
C22 C24 H24B 109.5
H24A C24 H24B 109.5
C22 C24 H24C 109.5
H24A C24 H24C 109.5
H24B C24 H24C 109.5
C20 C25 H25A 109.5
C20 C25 H25B 109.5
H25A C25 H25B 109.5
C20 C25 H25C 109.5
H25A C25 H25C 109.5
H25B C25 H25C 109.5
C27 C26 C28 112.2(3)
C27 C26 C29 107.8(3)
C28 C26 C29 102.3(3)
C27 C26 C1 114.1(3)
C28 C26 C1 108.7(3)
C29 C26 C1 111.0(3)
C26 C27 H27A 109.5
C26 C27 H27B 109.5
H27A C27 H27B 109.5
C26 C27 H27C 109.5
H27A C27 H27C 109.5
H27B C27 H27C 109.5
C26 C28 H28A 109.5
C26 C28 H28B 109.5
H28A C28 H28B 109.5
C26 C28 H28C 109.5
H28A C28 H28C 109.5
H28B C28 H28C 109.5
C26 C29 H29A 109.5
C26 C29 H29B 109.5
H29A C29 H29B 109.5
C26 C29 H29C 109.5
H29A C29 H29C 109.5
H29B C29 H29C 109.5
C31 C30 C35 123.5(3)
C31 C30 O3 111.8(3)
C35 C30 O3 124.6(3)
O4 C31 C30 112.0(3)
O4 C31 C32 127.8(3)
C30 C31 C32 120.2(3)
C31 C32 C33 117.7(3)
C31 C32 Cl1 120.3(3)
C33 C32 Cl1 122.0(3)
C34 C33 C32 121.3(3)
C34 C33 Cl2 119.7(3)
C32 C33 Cl2 119.0(3)
C33 C34 C35 120.5(4)
C33 C34 Cl3 120.3(3)
C35 C34 Cl3 119.2(3)
C30 C35 C34 116.5(4)
C30 C35 Cl4 120.9(3)
C34 C35 Cl4 122.6(3)
C37 C36 O5 112.1(3)
C37 C36 C41 123.2(4)
O5 C36 C41 124.6(4)
O6 C37 C36 111.4(3)
O6 C37 C38 127.7(3)
C36 C37 C38 120.9(3)
C37 C38 C39 117.3(4)
C37 C38 Cl5 119.3(3)
C39 C38 Cl5 123.5(3)
C40 C39 C38 120.9(4)
C40 C39 Cl6 119.7(3)
C38 C39 Cl6 119.3(3)
C39 C40 C41 121.1(3)
C39 C40 Cl7 120.2(3)
C41 C40 Cl7 118.8(3)
C36 C41 C40 116.6(4)
C36 C41 Cl8 119.3(3)
C40 C41 Cl8 124.1(3)

loop_
_geom_bond_atom_site_label_1
_geom_bond_atom_site_label_2
_geom_bond_distance
P1 O3 1.635(3)
P1 O5 1.641(3)
P1 O6 1.710(3)
P1 O4 1.737(3)
P1 C1 1.820(3)
N1 C3 1.397(5)
N1 C2 1.441(4)
N1 C8 1.477(4)
N2 C5 1.410(4)
N2 C2 1.431(4)
N2 C17 1.466(4)
O1 C3 1.219(4)
O2 C5 1.203(4)
O3 C30 1.385(4)
O4 C31 1.354(4)
O5 C36 1.375(4)
O6 C37 1.360(4)
Cl1 C32 1.723(4)
Cl2 C33 1.728(4)
Cl3 C34 1.724(4)
Cl4 C35 1.715(4)
Cl5 C38 1.714(4)
Cl6 C39 1.722(4)
Cl7 C40 1.727(4)
Cl8 C41 1.712(4)
C1 C2 1.380(5)
C1 C26 1.586(5)
C3 C4 1.500(5)
C4 C5 1.515(5)
C4 C6 1.528(5)
C4 C7 1.556(5)
C6 H6A 0.9800
C6 H6B 0.9800
C6 H6C 0.9800
C7 H7A 0.9800
C7 H7B 0.9800
C7 H7C 0.9800
C8 C13 1.396(5)
C8 C9 1.400(5)
C9 C10 1.395(5)
C9 C14 1.510(5)
C10 C11 1.387(5)
C10 H10A 0.9500
C11 C12 1.389(5)
C11 C16 1.510(5)
C12 C13 1.386(5)
C12 H12A 0.9500
C13 C15 1.501(5)
C14 H14A 0.9800
C14 H14B 0.9800
C14 H14C 0.9800
C15 H15A 0.9800
C15 H15B 0.9800
C15 H15C 0.9800
C16 H16A 0.9800
C16 H16B 0.9800
C16 H16C 0.9800
C17 C18 1.398(5)
C17 C22 1.408(5)
C18 C19 1.398(5)
C18 C23 1.511(5)
C19 C20 1.385(5)
C19 H19A 0.9500
C20 C21 1.391(5)
C20 C25 1.508(5)
C21 C22 1.396(5)
C21 H21A 0.9500
C22 C24 1.505(5)
C23 H23A 0.9800
C23 H23B 0.9800
C23 H23C 0.9800
C24 H24A 0.9800
C24 H24B 0.9800
C24 H24C 0.9800
C25 H25A 0.9800
C25 H25B 0.9800
C25 H25C 0.9800
C26 C27 1.533(5)
C26 C28 1.533(5)
C26 C29 1.555(5)
C27 H27A 0.9800
C27 H27B 0.9800
C27 H27C 0.9800
C28 H28A 0.9800
C28 H28B 0.9800
C28 H28C 0.9800
C29 H29A 0.9800
C29 H29B 0.9800
C29 H29C 0.9800
C30 C31 1.372(5)
C30 C35 1.373(5)
C31 C32 1.377(5)
C32 C33 1.402(5)
C33 C34 1.385(6)
C34 C35 1.406(5)
C36 C37 1.375(5)
C36 C41 1.375(5)
C37 C38 1.378(5)
C38 C39 1.407(5)
C39 C40 1.392(6)
C40 C41 1.395(6)
